data_1508564
loop_
_publ_author_name
'Wang, Guo-Cai'
'Li, Jia-Gui'
'Li, Guo-Qiang'
'Xu, Jiao-Jiao'
'Wu, Xia'
'Ye, Wen-Cai'
'Li, Yao-Lan'

_publ_section_title
;
 Clerodane Diterpenoids from Croton crassifolius.
;
_journal_issue 12
_journal_name_full 'Journal of natural products'
_journal_page_first 2188
_journal_page_last 2192
_journal_paper_doi 10.1021/np300636k
_journal_volume 75
_journal_year 2012
_chemical_absolute_configuration unk
_chemical_formula_moiety 'C21 H24 O6'
_chemical_formula_sum 'C21 H24 O6'
_chemical_formula_weight 372.40
_chemical_name_systematic
;
 ? 
;
_space_group_crystal_system monoclinic
_space_group_IT_number 4
_space_group_name_Hall 'P 2yb'
_space_group_name_H-M_alt 'P 1 21 1'
_symmetry_space_group_name_Hall 'P 2yb'
_symmetry_space_group_name_H-M 'P 1 21 1'
_atom_sites_solution_hydrogens geom
_atom_sites_solution_primary direct
_atom_sites_solution_secondary difmap
_audit_creation_date 2012-09-18
_audit_creation_method
;
  Olex2 1.1
  (compiled 2011.11.01 svn.r2039, GUI svn.r3906)
;
_cell_angle_alpha 90.00
_cell_angle_beta 113.089(6)
_cell_angle_gamma 90.00
_cell_formula_units_Z 2
_cell_length_a 6.1689(3)
_cell_length_b 21.3668(9)
_cell_length_c 7.5017(4)
_cell_measurement_reflns_used 2015
_cell_measurement_temperature 293(2)
_cell_measurement_theta_max 60.7469
_cell_measurement_theta_min 6.2087
_cell_volume 909.59(9)
_computing_cell_refinement
;
CrysAlisPro, Agilent Technologies,
Version 1.171.35.21 (release 20-01-2012 CrysAlis171 .NET)
(compiled Jan 23 2012,18:06:46)
;
_computing_data_collection
;
CrysAlisPro, Agilent Technologies,
Version 1.171.35.21 (release 20-01-2012 CrysAlis171 .NET)
(compiled Jan 23 2012,18:06:46)
;
_computing_data_reduction
;
CrysAlisPro, Agilent Technologies,
Version 1.171.35.21 (release 20-01-2012 CrysAlis171 .NET)
(compiled Jan 23 2012,18:06:46)
;
_computing_molecular_graphics
;
O. V. Dolomanov, L. J. Bourhis, R. J. Gildea, J. A. K. Howard and H. Puschmann,
OLEX2: a complete structure solution, refinement and analysis program.
J. Appl. Cryst. (2009). 42, 339-341.
;
_computing_publication_material
;
O. V. Dolomanov, L. J. Bourhis, R. J. Gildea, J. A. K. Howard and H. Puschmann,
OLEX2: a complete structure solution, refinement and analysis program.
J. Appl. Cryst. (2009). 42, 339-341.
;
_computing_structure_refinement
;
XL, G.M. Sheldrick, Acta Cryst.
(2008). A64, 112-122
;
_computing_structure_solution
;
XS, G.M. Sheldrick, Acta Cryst.
(2008). A64, 112-122
;
_diffrn_ambient_temperature 293(2)
_diffrn_detector_area_resol_mean 16.0288
_diffrn_measured_fraction_theta_full 0.989
_diffrn_measured_fraction_theta_max 0.989
_diffrn_measurement_details
;
  1 omega -109.00  -84.00   1.0000    1.5000
omega____ theta____ kappa____ phi______ frames
    -      -33.1726 -178.0000 -150.0000 25

  2 omega -107.00  -64.00   1.0000    1.5000
omega____ theta____ kappa____ phi______ frames
    -      -33.1726 -178.0000  150.0000 43

  3 omega   -1.00   26.00   1.0000    1.5000
omega____ theta____ kappa____ phi______ frames
    -      -33.1726   38.0000  -30.0000 27

  4 omega   36.00   79.00   1.0000    1.5000
omega____ theta____ kappa____ phi______ frames
    -       33.1726  178.0000  -90.0000 43

  5 omega   26.00   85.00   1.0000    1.5000
omega____ theta____ kappa____ phi______ frames
    -       33.1726   57.0000   60.0000 59

  6 omega   49.00   81.00   1.0000    1.5000
omega____ theta____ kappa____ phi______ frames
    -       86.5000  -94.0000   60.0000 32

  7 omega   27.00   74.00   1.0000    1.5000
omega____ theta____ kappa____ phi______ frames
    -       86.5000  -45.0000  -60.0000 47

  8 omega   79.00  131.00   1.0000    1.5000
omega____ theta____ kappa____ phi______ frames
    -       86.5000  111.0000  -30.0000 52

  9 omega   21.00   47.00   1.0000    1.5000
omega____ theta____ kappa____ phi______ frames
    -       86.5000  -30.0000   60.0000 26

 10 omega   42.00   68.00   1.0000    1.5000
omega____ theta____ kappa____ phi______ frames
    -       86.5000  -94.0000   30.0000 26

 11 omega   74.00  116.00   1.0000    1.5000
omega____ theta____ kappa____ phi______ frames
    -       86.5000   45.0000  -30.0000 42

 12 omega  119.00  158.00   1.0000    1.5000
omega____ theta____ kappa____ phi______ frames
    -       86.5000   45.0000  -30.0000 39

 13 omega   18.00   71.00   1.0000    1.5000
omega____ theta____ kappa____ phi______ frames
    -       86.5000  -94.0000  150.0000 53

 14 omega   72.00  106.00   1.0000    1.5000
omega____ theta____ kappa____ phi______ frames
    -       86.5000   77.0000 -120.0000 34

 15 omega  119.00  155.00   1.0000    1.5000
omega____ theta____ kappa____ phi______ frames
    -       86.5000   77.0000 -120.0000 36

 16 omega   28.00   83.00   1.0000    1.5000
omega____ theta____ kappa____ phi______ frames
    -       86.5000  -94.0000 -120.0000 55

 17 omega   47.00   80.00   1.0000    1.5000
omega____ theta____ kappa____ phi______ frames
    -       86.5000  -94.0000  -60.0000 33

 18 omega   43.00   68.00   1.0000    1.5000
omega____ theta____ kappa____ phi______ frames
    -       86.5000 -111.0000 -160.0000 25

 19 omega   79.00  115.00   1.0000    1.5000
omega____ theta____ kappa____ phi______ frames
    -       86.5000  111.0000   30.0000 36
;
_diffrn_measurement_device_type 'Xcalibur, Sapphire3, Gemini ultra'
_diffrn_measurement_method '\w scans'
_diffrn_orient_matrix_UB_11 0.1584556000
_diffrn_orient_matrix_UB_12 0.0291961000
_diffrn_orient_matrix_UB_13 0.1956438000
_diffrn_orient_matrix_UB_21 0.0247565000
_diffrn_orient_matrix_UB_22 -0.0644665000
_diffrn_orient_matrix_UB_23 0.0981057000
_diffrn_orient_matrix_UB_31 0.2190866000
_diffrn_orient_matrix_UB_32 -0.0138297000
_diffrn_orient_matrix_UB_33 -0.0439672000
_diffrn_radiation_monochromator mirror
_diffrn_radiation_type 'Cu K\a'
_diffrn_radiation_wavelength 1.5418
_diffrn_reflns_av_R_equivalents 0.0199
_diffrn_reflns_av_unetI/netI 0.0283
_diffrn_reflns_limit_h_max 6
_diffrn_reflns_limit_h_min -5
_diffrn_reflns_limit_k_max 20
_diffrn_reflns_limit_k_min -24
_diffrn_reflns_limit_l_max 8
_diffrn_reflns_limit_l_min -8
_diffrn_reflns_number 3146
_diffrn_reflns_theta_full 60.83
_diffrn_reflns_theta_max 60.83
_diffrn_reflns_theta_min 6.74
_diffrn_source 'Enhance Ultra (Cu) X-ray Source'
_diffrn_source_current n/a
_diffrn_source_voltage n/a
_exptl_absorpt_coefficient_mu 0.820
_exptl_absorpt_correction_T_max 1.00000
_exptl_absorpt_correction_T_min 0.78259
_exptl_absorpt_correction_type multi-scan
_exptl_absorpt_process_details
;
CrysAlisPro, Agilent Technologies,
Version 1.171.35.21 (release 20-01-2012 CrysAlis171 .NET)
(compiled Jan 23 2012,18:06:46)
Empirical absorption correction using spherical harmonics,
 implemented in SCALE3 ABSPACK scaling algorithm.
;
_exptl_crystal_colour 'clear light colourless'
_exptl_crystal_colour_lustre clear
_exptl_crystal_colour_modifier light
_exptl_crystal_colour_primary colourless
_exptl_crystal_density_diffrn 1.360
_exptl_crystal_density_method 'not measured'
_exptl_crystal_description block
_exptl_crystal_F_000 396
_exptl_crystal_size_max 0.32
_exptl_crystal_size_mid 0.26
_exptl_crystal_size_min 0.22
_refine_diff_density_max 0.138
_refine_diff_density_min -0.158
_refine_diff_density_rms 0.034
_refine_ls_abs_structure_details 'Flack H D (1983), Acta Cryst. A39, 876-881'
_refine_ls_abs_structure_Flack 0.9(2)
_refine_ls_extinction_method none
_refine_ls_goodness_of_fit_ref 1.066
_refine_ls_hydrogen_treatment mixed
_refine_ls_matrix_type full
_refine_ls_number_parameters 246
_refine_ls_number_reflns 2070
_refine_ls_number_restraints 1
_refine_ls_restrained_S_all 1.066
_refine_ls_R_factor_all 0.0358
_refine_ls_R_factor_gt 0.0341
_refine_ls_shift/su_max 0.000
_refine_ls_shift/su_mean 0.000
_refine_ls_structure_factor_coef Fsqd
_refine_ls_weighting_details 'calc w=1/[\s^2^(Fo^2^)+(0.0527P)^2^+0.1116P] where P=(Fo^2^+2Fc^2^)/3'
_refine_ls_weighting_scheme calc
_refine_ls_wR_factor_gt 0.0858
_refine_ls_wR_factor_ref 0.0880
_reflns_number_gt 1992
_reflns_number_total 2070
_reflns_threshold_expression >2sigma(I)
_cod_data_source_file np300636k_si_004.cif
_cod_data_source_block lijiagui_19
_cod_original_cell_volume 909.59(8)
_cod_database_code 1508564
_reflns_odcompleteness_completeness 94.79
_reflns_odcompleteness_iscentric 1
_reflns_odcompleteness_theta 62.30

loop_
_space_group_symop_id
_space_group_symop_operation_xyz
1 'x, y, z'
2 '-x, y+1/2, -z'

loop_
_atom_site_label
_atom_site_type_symbol
_atom_site_fract_x
_atom_site_fract_y
_atom_site_fract_z
_atom_site_U_iso_or_equiv
_atom_site_adp_type
_atom_site_occupancy
_atom_site_symmetry_multiplicity
_atom_site_calc_flag
_atom_site_refinement_flags
O1 O 0.6872(3) 0.09764(8) 0.1638(2) 0.0428(4) Uani 1 1 d .
O2 O 0.6198(3) 0.07371(10) 0.4242(3) 0.0493(5) Uani 1 1 d .
O3 O 0.9560(4) -0.09060(10) 0.8409(2) 0.0556(5) Uani 1 1 d .
C4 C 0.9395(4) 0.01996(11) 0.3689(3) 0.0305(5) Uani 1 1 d .
O5 O 1.1181(3) -0.19421(10) 0.6144(3) 0.0612(6) Uani 1 1 d .
C6 C 0.7593(4) -0.13816(11) 0.5310(3) 0.0370(6) Uani 1 1 d .
C7 C 0.8353(4) -0.04539(12) 0.3588(3) 0.0328(5) Uani 1 1 d .
C8 C 0.8933(4) -0.08082(11) 0.5153(3) 0.0333(5) Uani 1 1 d .
C9 C 1.0750(5) 0.00773(13) 0.7349(3) 0.0403(6) Uani 1 1 d .
H9A H 1.1966 0.0189 0.8593 0.048 Uiso 1 1 calc R
H9B H 0.9268 0.0252 0.7280 0.048 Uiso 1 1 calc R
O10 O 1.1746(3) 0.21639(10) 0.0098(3) 0.0601(6) Uani 1 1 d .
C11 C 1.0554(5) -0.06232(13) 0.7162(3) 0.0400(6) Uani 1 1 d .
H11 H 1.2119 -0.0801 0.7448 0.048 Uiso 1 1 calc R
C12 C 0.9358(4) 0.13886(12) 0.0165(3) 0.0361(5) Uani 1 1 d .
C13 C 0.6438(5) -0.06478(13) 0.1678(3) 0.0472(7) Uani 1 1 d .
H13A H 0.7063 -0.0635 0.0677 0.057 Uiso 1 1 calc R
H13B H 0.5154 -0.0349 0.1332 0.057 Uiso 1 1 calc R
C14 C 1.1934(5) 0.10387(13) 0.6047(4) 0.0474(6) Uani 1 1 d .
H14A H 1.0606 0.1257 0.6108 0.071 Uiso 1 1 calc R
H14B H 1.2281 0.1201 0.4994 0.071 Uiso 1 1 calc R
H14C H 1.3276 0.1096 0.7241 0.071 Uiso 1 1 calc R
C15 C 0.8879(5) -0.19969(13) 0.5445(4) 0.0443(6) Uani 1 1 d .
C16 C 1.0234(4) 0.03435(12) 0.2044(3) 0.0370(5) Uani 1 1 d .
H16A H 1.1789 0.0532 0.2565 0.044 Uiso 1 1 calc R
H16B H 1.0304 -0.0038 0.1366 0.044 Uiso 1 1 calc R
C17 C 1.1577(5) 0.15967(14) 0.0855(4) 0.0484(7) Uani 1 1 d .
H17 H 1.2850 0.1380 0.1744 0.058 Uiso 1 1 calc R
C18 C 0.7513(5) -0.12521(15) 0.7311(4) 0.0517(7) Uani 1 1 d .
H18A H 0.6111 -0.1015 0.7159 0.062 Uiso 1 1 calc R
H18B H 0.7483 -0.1643 0.7958 0.062 Uiso 1 1 calc R
C19 C 0.9519(5) 0.23139(16) -0.1114(5) 0.0641(9) Uani 1 1 d .
H19 H 0.9098 0.2680 -0.1842 0.077 Uiso 1 1 calc R
C20 C 0.8431(4) 0.07993(12) 0.0667(3) 0.0363(6) Uani 1 1 d .
H20 H 0.7501 0.0577 -0.0534 0.044 Uiso 1 1 calc R
C21 C 0.7355(4) 0.06572(12) 0.3298(3) 0.0348(5) Uani 1 1 d .
C22 C 0.5478(5) -0.13013(14) 0.1736(4) 0.0539(8) Uani 1 1 d .
H22A H 0.3970 -0.1351 0.0658 0.065 Uiso 1 1 calc R
H22B H 0.6553 -0.1611 0.1599 0.065 Uiso 1 1 calc R
C23 C 1.2551(6) -0.25123(16) 0.6549(6) 0.0672(9) Uani 1 1 d .
H23A H 1.2177 -0.2762 0.7455 0.101 Uiso 1 1 calc R
H23B H 1.4199 -0.2411 0.7092 0.101 Uiso 1 1 calc R
H23C H 1.2187 -0.2743 0.5369 0.101 Uiso 1 1 calc R
C24 C 0.8014(5) 0.18656(16) -0.1121(5) 0.0606(9) Uani 1 1 d .
H24 H 0.6394 0.1864 -0.1830 0.073 Uiso 1 1 calc R
C25 C 1.1360(4) 0.03419(11) 0.5723(3) 0.0341(5) Uani 1 1 d .
H25 H 1.2795 0.0130 0.5782 0.041 Uiso 1 1 calc R
C26 C 0.5177(5) -0.14107(15) 0.3627(4) 0.0511(7) Uani 1 1 d .
H26A H 0.4465 -0.1817 0.3601 0.061 Uiso 1 1 calc R
H26B H 0.4148 -0.1093 0.3795 0.061 Uiso 1 1 calc R
O27 O 0.7902(5) -0.24854(12) 0.5009(6) 0.1044(11) Uani 1 1 d .

loop_
_atom_site_aniso_label
_atom_site_aniso_U_11
_atom_site_aniso_U_22
_atom_site_aniso_U_33
_atom_site_aniso_U_23
_atom_site_aniso_U_13
_atom_site_aniso_U_12
O1 0.0337(8) 0.0460(11) 0.0504(10) 0.0155(9) 0.0183(8) 0.0116(8)
O2 0.0405(9) 0.0605(12) 0.0540(10) 0.0075(9) 0.0263(9) 0.0141(9)
O3 0.0692(13) 0.0627(13) 0.0317(9) 0.0019(8) 0.0162(9) -0.0215(11)
C4 0.0277(11) 0.0306(13) 0.0327(11) 0.0019(10) 0.0114(9) 0.0028(9)
O5 0.0444(10) 0.0351(10) 0.0931(15) 0.0090(11) 0.0152(10) 0.0032(9)
C6 0.0378(12) 0.0346(14) 0.0361(12) 0.0027(10) 0.0116(10) -0.0054(11)
C7 0.0313(12) 0.0344(13) 0.0304(12) -0.0010(10) 0.0096(10) 0.0020(10)
C8 0.0319(11) 0.0316(13) 0.0325(12) -0.0003(10) 0.0083(9) 0.0017(10)
C9 0.0413(13) 0.0427(15) 0.0299(12) -0.0040(10) 0.0063(10) -0.0022(12)
O10 0.0478(10) 0.0510(13) 0.0741(14) 0.0167(11) 0.0159(10) -0.0056(10)
C11 0.0400(13) 0.0458(15) 0.0303(12) 0.0026(11) 0.0097(11) 0.0002(11)
C12 0.0367(12) 0.0371(13) 0.0321(12) 0.0059(10) 0.0110(10) 0.0019(11)
C13 0.0512(15) 0.0439(16) 0.0328(13) 0.0021(12) 0.0017(12) -0.0085(13)
C14 0.0466(14) 0.0376(15) 0.0514(15) -0.0051(12) 0.0120(12) -0.0081(12)
C15 0.0502(15) 0.0346(15) 0.0453(14) 0.0021(11) 0.0158(12) -0.0076(13)
C16 0.0396(13) 0.0322(13) 0.0421(13) 0.0035(11) 0.0190(11) 0.0049(11)
C17 0.0368(13) 0.0444(16) 0.0590(16) 0.0105(13) 0.0133(12) 0.0023(12)
C18 0.0565(16) 0.0501(18) 0.0521(16) 0.0026(13) 0.0253(14) -0.0072(14)
C19 0.0538(17) 0.053(2) 0.069(2) 0.0282(15) 0.0066(15) -0.0022(15)
C20 0.0334(12) 0.0384(14) 0.0354(12) 0.0031(10) 0.0116(10) -0.0001(11)
C21 0.0273(11) 0.0341(13) 0.0404(13) 0.0056(11) 0.0106(10) 0.0019(10)
C22 0.0535(16) 0.0487(18) 0.0384(14) 0.0006(12) -0.0046(12) -0.0128(14)
C23 0.0617(19) 0.0415(17) 0.092(2) 0.0146(17) 0.0235(18) 0.0164(16)
C24 0.0420(14) 0.0603(19) 0.0606(18) 0.0274(15) -0.0003(13) -0.0036(14)
C25 0.0289(11) 0.0318(13) 0.0368(12) 0.0003(10) 0.0078(9) 0.0006(10)
C26 0.0376(13) 0.0520(18) 0.0536(16) 0.0058(13) 0.0072(12) -0.0089(13)
O27 0.0706(16) 0.0407(14) 0.174(3) -0.0149(17) 0.0175(17) -0.0077(13)

loop_
_atom_type_symbol
_atom_type_description
_atom_type_scat_dispersion_real
_atom_type_scat_dispersion_imag
_atom_type_scat_source
C C 0.0181 0.0091 'International Tables Vol C Tables 4.2.6.8 and 6.1.1.4'
H H 0.0000 0.0000 'International Tables Vol C Tables 4.2.6.8 and 6.1.1.4'
O O 0.0492 0.0322 'International Tables Vol C Tables 4.2.6.8 and 6.1.1.4'

loop_
_geom_angle_atom_site_label_1
_geom_angle_atom_site_label_2
_geom_angle_atom_site_label_3
_geom_angle
C21 O1 C20 112.24(18)
C18 O3 C11 110.59(18)
C7 C4 C16 114.13(19)
C7 C4 C21 106.06(19)
C7 C4 C25 112.16(18)
C16 C4 C25 111.50(18)
C21 C4 C16 103.18(18)
C21 C4 C25 109.15(19)
C15 O5 C23 117.4(2)
C8 C6 C15 114.9(2)
C8 C6 C18 99.1(2)
C8 C6 C26 110.8(2)
C15 C6 C18 107.8(2)
C15 C6 C26 109.5(2)
C26 C6 C18 114.6(2)
C8 C7 C4 121.2(2)
C8 C7 C13 121.5(2)
C13 C7 C4 117.0(2)
C7 C8 C6 124.7(2)
C7 C8 C11 125.7(2)
C11 C8 C6 107.79(19)
H9A C9 H9B 108.3
C11 C9 H9A 109.8
C11 C9 H9B 109.8
C11 C9 C25 109.4(2)
C25 C9 H9A 109.8
C25 C9 H9B 109.8
C19 O10 C17 105.5(2)
O3 C11 C8 104.9(2)
O3 C11 C9 113.4(2)
O3 C11 H11 109.2
C8 C11 C9 110.7(2)
C8 C11 H11 109.2
C9 C11 H11 109.2
C17 C12 C20 128.3(2)
C17 C12 C24 105.1(2)
C24 C12 C20 126.6(2)
C7 C13 H13A 109.0
C7 C13 H13B 109.0
C7 C13 C22 113.0(2)
H13A C13 H13B 107.8
C22 C13 H13A 109.0
C22 C13 H13B 109.0
H14A C14 H14B 109.5
H14A C14 H14C 109.5
H14B C14 H14C 109.5
C25 C14 H14A 109.5
C25 C14 H14B 109.5
C25 C14 H14C 109.5
O5 C15 C6 113.9(2)
O27 C15 O5 122.9(3)
O27 C15 C6 123.2(2)
C4 C16 H16A 110.4
C4 C16 H16B 110.4
H16A C16 H16B 108.6
C20 C16 C4 106.42(18)
C20 C16 H16A 110.4
C20 C16 H16B 110.4
O10 C17 H17 124.1
C12 C17 O10 111.7(2)
C12 C17 H17 124.1
O3 C18 C6 107.3(2)
O3 C18 H18A 110.3
O3 C18 H18B 110.3
C6 C18 H18A 110.3
C6 C18 H18B 110.3
H18A C18 H18B 108.5
O10 C19 H19 124.6
C24 C19 O10 110.7(3)
C24 C19 H19 124.6
O1 C20 C12 107.4(2)
O1 C20 C16 105.85(18)
O1 C20 H20 108.7
C12 C20 C16 117.2(2)
C12 C20 H20 108.7
C16 C20 H20 108.7
O1 C21 C4 111.61(19)
O2 C21 O1 120.5(2)
O2 C21 C4 127.9(2)
C13 C22 H22A 109.4
C13 C22 H22B 109.4
H22A C22 H22B 108.0
C26 C22 C13 111.0(2)
C26 C22 H22A 109.4
C26 C22 H22B 109.4
O5 C23 H23A 109.5
O5 C23 H23B 109.5
O5 C23 H23C 109.5
H23A C23 H23B 109.5
H23A C23 H23C 109.5
H23B C23 H23C 109.5
C12 C24 H24 126.5
C19 C24 C12 107.0(3)
C19 C24 H24 126.5
C4 C25 H25 107.2
C9 C25 C4 111.71(19)
C9 C25 C14 110.5(2)
C9 C25 H25 107.2
C14 C25 C4 112.82(19)
C14 C25 H25 107.2
C6 C26 H26A 109.9
C6 C26 H26B 109.9
C22 C26 C6 109.1(2)
C22 C26 H26A 109.9
C22 C26 H26B 109.9
H26A C26 H26B 108.3

loop_
_geom_bond_atom_site_label_1
_geom_bond_atom_site_label_2
_geom_bond_distance
O1 C20 1.466(3)
O1 C21 1.347(3)
O2 C21 1.198(3)
O3 C11 1.437(3)
O3 C18 1.416(3)
C4 C7 1.526(3)
C4 C16 1.545(3)
C4 C21 1.529(3)
C4 C25 1.562(3)
O5 C15 1.312(3)
O5 C23 1.446(4)
C6 C8 1.508(3)
C6 C15 1.518(4)
C6 C18 1.546(4)
C6 C26 1.531(3)
C7 C8 1.323(3)
C7 C13 1.514(3)
C8 C11 1.499(3)
C9 H9A 0.9700
C9 H9B 0.9700
C9 C11 1.504(4)
C9 C25 1.520(3)
O10 C17 1.360(3)
O10 C19 1.356(4)
C11 H11 0.9800
C12 C17 1.335(4)
C12 C20 1.491(3)
C12 C24 1.425(4)
C13 H13A 0.9700
C13 H13B 0.9700
C13 C22 1.524(4)
C14 H14A 0.9600
C14 H14B 0.9600
C14 H14C 0.9600
C14 C25 1.527(4)
C15 O27 1.186(4)
C16 H16A 0.9700
C16 H16B 0.9700
C16 C20 1.534(3)
C17 H17 0.9300
C18 H18A 0.9700
C18 H18B 0.9700
C19 H19 0.9300
C19 C24 1.333(4)
C20 H20 0.9800
C22 H22A 0.9700
C22 H22B 0.9700
C22 C26 1.519(4)
C23 H23A 0.9600
C23 H23B 0.9600
C23 H23C 0.9600
C24 H24 0.9300
C25 H25 0.9800
C26 H26A 0.9700
C26 H26B 0.9700

loop_
_geom_torsion_atom_site_label_1
_geom_torsion_atom_site_label_2
_geom_torsion_atom_site_label_3
_geom_torsion_atom_site_label_4
_geom_torsion
C4 C7 C8 C6 164.4(2)
C4 C7 C8 C11 1.9(4)
C4 C7 C13 C22 -178.8(2)
C4 C16 C20 O1 8.1(2)
C4 C16 C20 C12 127.8(2)
C6 C8 C11 O3 -21.2(3)
C6 C8 C11 C9 -143.9(2)
C7 C4 C16 C20 106.7(2)
C7 C4 C21 O1 -115.1(2)
C7 C4 C21 O2 62.8(3)
C7 C4 C25 C9 -38.7(3)
C7 C4 C25 C14 -163.8(2)
C7 C8 C11 O3 143.7(2)
C7 C8 C11 C9 21.0(4)
C7 C13 C22 C26 41.2(3)
C8 C6 C15 O5 25.0(3)
C8 C6 C15 O27 -157.0(3)
C8 C6 C18 O3 -29.9(3)
C8 C6 C26 C22 48.5(3)
C8 C7 C13 C22 -5.4(4)
O10 C19 C24 C12 -0.5(4)
C11 O3 C18 C6 18.9(3)
C11 C9 C25 C4 62.0(3)
C11 C9 C25 C14 -171.5(2)
C13 C7 C8 C6 -8.7(4)
C13 C7 C8 C11 -171.2(2)
C13 C22 C26 C6 -63.4(3)
C15 C6 C8 C7 111.0(3)
C15 C6 C8 C11 -83.8(2)
C15 C6 C18 O3 89.9(3)
C15 C6 C26 C22 -79.2(3)
C16 C4 C7 C8 135.1(2)
C16 C4 C7 C13 -51.5(3)
C16 C4 C21 O1 5.2(3)
C16 C4 C21 O2 -176.9(3)
C16 C4 C25 C9 -168.1(2)
C16 C4 C25 C14 66.8(3)
C17 O10 C19 C24 0.2(4)
C17 C12 C20 O1 114.4(3)
C17 C12 C20 C16 -4.5(4)
C17 C12 C24 C19 0.6(4)
C18 O3 C11 C8 1.1(3)
C18 O3 C11 C9 122.0(2)
C18 C6 C8 C7 -134.5(3)
C18 C6 C8 C11 30.6(3)
C18 C6 C15 O5 -84.3(3)
C18 C6 C15 O27 93.7(4)
C18 C6 C26 C22 159.5(2)
C19 O10 C17 C12 0.2(4)
C20 O1 C21 O2 -178.2(2)
C20 O1 C21 C4 -0.1(3)
C20 C12 C17 O10 -178.3(2)
C20 C12 C24 C19 178.4(3)
C21 O1 C20 C12 -131.0(2)
C21 O1 C20 C16 -5.1(3)
C21 C4 C7 C8 -112.1(2)
C21 C4 C7 C13 61.4(3)
C21 C4 C16 C20 -7.9(2)
C21 C4 C25 C9 78.6(2)
C21 C4 C25 C14 -46.6(3)
C23 O5 C15 C6 172.4(3)
C23 O5 C15 O27 -5.6(4)
C24 C12 C17 O10 -0.5(4)
C24 C12 C20 O1 -63.0(3)
C24 C12 C20 C16 178.1(3)
C25 C4 C7 C8 7.0(3)
C25 C4 C7 C13 -179.6(2)
C25 C4 C16 C20 -124.9(2)
C25 C4 C21 O1 123.9(2)
C25 C4 C21 O2 -58.3(3)
C25 C9 C11 O3 -169.11(19)
C25 C9 C11 C8 -51.5(3)
C26 C6 C8 C7 -13.7(3)
C26 C6 C8 C11 151.4(2)
C26 C6 C15 O5 150.4(2)
C26 C6 C15 O27 -31.6(4)
C26 C6 C18 O3 -147.9(2)
